data_4063032
_journal_name_full Organometallics
_journal_paper_doi 10.1021/om049835z
_journal_year 2004
_chemical_formula_sum 'C17 H30 Cl2 N2 Zr'
_chemical_formula_weight 424.55
_space_group_IT_number 19
_symmetry_cell_setting orthorhombic
_symmetry_space_group_name_Hall 'P 2ac 2ab'
_symmetry_space_group_name_H-M 'P 21 21 21'
_cell_angle_alpha 90.00
_cell_angle_beta 90.00
_cell_angle_gamma 90.00
_cell_formula_units_Z 4
_cell_length_a 9.4374(3)
_cell_length_b 14.3873(4)
_cell_length_c 15.1505(5)
_cell_measurement_temperature 203(2)
_cell_volume 2057.12(11)
_diffrn_ambient_temperature 203(2)
_exptl_crystal_density_diffrn 1.371
_cod_depositor_comments
;
The following automatic conversions were performed:
'_symmetry_cell_setting' value 'Orthorhombic' changed to 'orthorhombic'
according to '/home/saulius/struct/CIF-dictionaries/cif_core.dic'
dictionary named 'cif_core.dic' version 2.4.1 from 2010-06-29.

Automatic conversion script
Id: cif_fix_enum 1527 2010-12-29 10:47:43Z saulius 
;
_cod_database_code 4063032

loop_
_symmetry_equiv_pos_as_xyz
'x, y, z'
'-x+1/2, -y, z+1/2'
'-x, y+1/2, -z+1/2'
'x+1/2, -y+1/2, -z'

loop_
_atom_site_label
_atom_site_type_symbol
_atom_site_fract_x
_atom_site_fract_y
_atom_site_fract_z
_atom_site_U_iso_or_equiv
_atom_site_adp_type
_atom_site_occupancy
_atom_site_symmetry_multiplicity
_atom_site_calc_flag
_atom_site_refinement_flags
_atom_site_disorder_assembly
_atom_site_disorder_group
Zr1 Zr 0.222154(13) 0.511538(8) 0.647858(8) 0.02528(4) Uani 1 1 d . . .
Cl1 Cl 0.43829(4) 0.50411(4) 0.73538(3) 0.04782(10) Uani 1 1 d . . .
Cl2 Cl 0.10912(5) 0.38243(3) 0.72606(3) 0.04849(10) Uani 1 1 d . . .
N1 N 0.02006(13) 0.58672(8) 0.66899(8) 0.0299(2) Uani 1 1 d . . .
N2 N 0.22391(14) 0.66459(7) 0.66790(7) 0.0290(2) Uani 1 1 d . . .
CNT1 C 0.25754(9) 0.48192(5) 0.50764(5) 0.000 Uiso 0.00 1 d P . .
C1 C 0.18592(15) 0.54835(10) 0.48823(9) 0.0302(3) Uani 1 1 d . . .
C2 C 0.33447(17) 0.54786(11) 0.50114(9) 0.0328(3) Uani 1 1 d . . .
C3 C 0.3771(2) 0.45662(13) 0.52322(10) 0.0434(4) Uani 1 1 d . . .
C4 C 0.2545(3) 0.40014(11) 0.52368(10) 0.0496(5) Uani 1 1 d . . .
C5 C 0.1357(2) 0.45665(11) 0.50194(10) 0.0396(4) Uani 1 1 d . . .
C6 C 0.10211(19) 0.63096(12) 0.45847(11) 0.0420(4) Uani 1 1 d . . .
H6A H 0.1406 0.6868 0.4852 0.098(11) Uiso 1 1 calc R . .
H6B H 0.0040 0.6235 0.4762 0.061(7) Uiso 1 1 calc R . .
H6C H 0.1074 0.6361 0.3947 0.059(7) Uiso 1 1 calc R . .
C7 C 0.4303(2) 0.63026(16) 0.48820(13) 0.0517(5) Uani 1 1 d . . .
H7A H 0.5119 0.6246 0.5267 0.075(8) Uiso 1 1 calc R . .
H7B H 0.3791 0.6868 0.5023 0.156(18) Uiso 1 1 calc R . .
H7C H 0.4616 0.6325 0.4273 0.099(11) Uiso 1 1 calc R . .
C8 C 0.5286(3) 0.4251(2) 0.53463(15) 0.0793(9) Uani 1 1 d . . .
H8A H 0.5327 0.3767 0.5792 0.145(16) Uiso 1 1 calc R . .
H8B H 0.5865 0.4773 0.5530 0.28(3) Uiso 1 1 calc R . .
H8C H 0.5639 0.4009 0.4790 0.102(11) Uiso 1 1 calc R . .
C9 C 0.2526(5) 0.29639(13) 0.53867(15) 0.0885(12) Uani 1 1 d . . .
H9A H 0.2857 0.2649 0.4859 0.112(12) Uiso 1 1 calc R . .
H9B H 0.1567 0.2765 0.5519 0.079(10) Uiso 1 1 calc R . .
H9C H 0.3142 0.2810 0.5878 0.089(10) Uiso 1 1 calc R . .
C10 C -0.0155(3) 0.4257(2) 0.49151(16) 0.0699(7) Uani 1 1 d . . .
H10A H -0.0784 0.4772 0.5048 0.078(9) Uiso 1 1 calc R . .
H10B H -0.0345 0.3748 0.5317 0.076(8) Uiso 1 1 calc R . .
H10C H -0.0312 0.4053 0.4313 0.128(14) Uiso 1 1 calc R . .
C11 C 0.08765(15) 0.66408(10) 0.68946(9) 0.0292(3) Uani 1 1 d . . .
H11 H 0.0429 0.7147 0.7171 0.030(4) Uiso 1 1 calc R . .
C12 C -0.12903(16) 0.57301(11) 0.69516(11) 0.0348(3) Uani 1 1 d . . .
H12 H -0.1570 0.5096 0.6767 0.038(5) Uiso 1 1 calc R . .
C13 C -0.22634(19) 0.64158(13) 0.64766(14) 0.0516(4) Uani 1 1 d . . .
H13A H -0.2038 0.7044 0.6662 0.058(6) Uiso 1 1 calc R . .
H13B H -0.3242 0.6278 0.6622 0.048(6) Uiso 1 1 calc R . .
H13C H -0.2128 0.6361 0.5844 0.061(7) Uiso 1 1 calc R . .
C14 C -0.1473(2) 0.57891(14) 0.79482(12) 0.0485(4) Uani 1 1 d . . .
H14A H -0.0839 0.5351 0.8232 0.052(6) Uiso 1 1 calc R . .
H14B H -0.2445 0.5640 0.8102 0.068(7) Uiso 1 1 calc R . .
H14C H -0.1253 0.6414 0.8146 0.089(9) Uiso 1 1 calc R . .
C15 C 0.31694(17) 0.74145(11) 0.69465(11) 0.0369(3) Uani 1 1 d . . .
H15 H 0.4124 0.7289 0.6703 0.040(5) Uiso 1 1 calc R . .
C16 C 0.26652(18) 0.83406(10) 0.65701(13) 0.0436(4) Uani 1 1 d . . .
H16A H 0.2583 0.8292 0.5934 0.063(7) Uiso 1 1 calc R . .
H16B H 0.3343 0.8823 0.6717 0.061(7) Uiso 1 1 calc R . .
H16C H 0.1749 0.8496 0.6820 0.056(6) Uiso 1 1 calc R . .
C17 C 0.3306(4) 0.74756(19) 0.79434(16) 0.0785(9) Uani 1 1 d . . .
H17A H 0.2416 0.7687 0.8193 0.18(2) Uiso 1 1 calc R . .
H17B H 0.4052 0.7911 0.8094 0.106(11) Uiso 1 1 calc R . .
H17C H 0.3536 0.6867 0.8179 0.100(11) Uiso 1 1 calc R . .

loop_
_atom_site_aniso_label
_atom_site_aniso_U_11
_atom_site_aniso_U_22
_atom_site_aniso_U_33
_atom_site_aniso_U_23
_atom_site_aniso_U_13
_atom_site_aniso_U_12
Zr1 0.02923(6) 0.02349(5) 0.02313(5) 0.00146(4) 0.00092(4) 0.00029(4)
Cl1 0.03972(17) 0.0601(3) 0.04368(19) 0.00689(19) -0.01192(14) 0.00511(19)
Cl2 0.0581(2) 0.03257(18) 0.0548(2) 0.01276(17) 0.0165(2) -0.00354(18)
N1 0.0291(5) 0.0271(5) 0.0337(6) -0.0022(4) 0.0038(4) -0.0028(4)
N2 0.0290(5) 0.0252(5) 0.0328(5) -0.0028(4) -0.0009(5) -0.0031(5)
C1 0.0347(7) 0.0316(6) 0.0243(6) 0.0007(5) -0.0030(5) 0.0021(5)
C2 0.0347(7) 0.0409(7) 0.0227(6) 0.0041(5) 0.0021(5) 0.0065(6)
C3 0.0561(10) 0.0471(9) 0.0272(6) 0.0029(6) 0.0068(7) 0.0245(8)
C4 0.0934(16) 0.0284(6) 0.0271(6) -0.0032(5) 0.0028(8) 0.0119(8)
C5 0.0557(10) 0.0359(7) 0.0272(6) -0.0060(6) -0.0047(6) -0.0106(7)
C6 0.0463(9) 0.0436(9) 0.0360(8) 0.0049(7) -0.0069(7) 0.0137(7)
C7 0.0435(9) 0.0710(14) 0.0407(9) 0.0120(9) 0.0060(7) -0.0128(9)
C8 0.0807(16) 0.115(2) 0.0422(10) 0.0185(12) 0.0142(10) 0.0678(17)
C9 0.189(4) 0.0287(8) 0.0479(11) -0.0043(7) 0.0077(17) 0.0194(15)
C10 0.0781(16) 0.0790(16) 0.0525(12) -0.0063(11) -0.0108(11) -0.0452(14)
C11 0.0319(7) 0.0256(6) 0.0301(6) -0.0028(5) 0.0013(5) 0.0008(5)
C12 0.0309(7) 0.0316(7) 0.0419(7) 0.0002(6) 0.0049(6) -0.0053(5)
C13 0.0305(7) 0.0578(10) 0.0663(11) 0.0120(9) -0.0014(9) 0.0005(7)
C14 0.0492(10) 0.0495(10) 0.0467(9) -0.0005(8) 0.0167(8) -0.0051(8)
C15 0.0333(7) 0.0325(7) 0.0450(8) -0.0070(6) -0.0061(6) -0.0075(5)
C16 0.0366(7) 0.0290(6) 0.0652(11) -0.0029(7) 0.0051(8) -0.0057(6)
C17 0.118(2) 0.0644(14) 0.0529(12) -0.0100(10) -0.0336(14) -0.0256(15)

loop_
_geom_bond_atom_site_label_1
_geom_bond_atom_site_label_2
_geom_bond_distance
_geom_bond_site_symmetry_2
_geom_bond_publ_flag
Zr1 CNT1 2.1922(7) . ?
Zr1 N1 2.2159(12) . ?
Zr1 N2 2.2229(11) . ?
Zr1 Cl1 2.4353(4) . ?
Zr1 Cl2 2.4479(4) . ?
Zr1 C5 2.4852(15) . ?
Zr1 C4 2.4903(15) . ?
Zr1 C1 2.4993(14) . ?
Zr1 C3 2.5155(15) . ?
Zr1 C2 2.5175(14) . ?
N1 C11 1.3197(18) . ?
N1 C12 1.4750(19) . ?
N2 C11 1.3268(19) . ?
N2 C15 1.4689(18) . ?
C1 C2 1.415(2) . ?
C1 C5 1.417(2) . ?
C1 C6 1.497(2) . ?
C2 C3 1.413(2) . ?
C2 C7 1.504(3) . ?
C3 C4 1.414(3) . ?
C3 C8 1.510(3) . ?
C4 C5 1.423(3) . ?
C4 C9 1.510(2) . ?
C5 C10 1.503(3) . ?
C6 H6A 0.9700 . ?
C6 H6B 0.9700 . ?
C6 H6C 0.9700 . ?
C7 H7A 0.9700 . ?
C7 H7B 0.9700 . ?
C7 H7C 0.9700 . ?
C8 H8A 0.9700 . ?
C8 H8B 0.9700 . ?
C8 H8C 0.9700 . ?
C9 H9A 0.9700 . ?
C9 H9B 0.9700 . ?
C9 H9C 0.9700 . ?
C10 H10A 0.9700 . ?
C10 H10B 0.9700 . ?
C10 H10C 0.9700 . ?
C11 H11 0.9400 . ?
C12 C14 1.522(2) . ?
C12 C13 1.528(2) . ?
C12 H12 0.9900 . ?
C13 H13A 0.9700 . ?
C13 H13B 0.9700 . ?
C13 H13C 0.9700 . ?
C14 H14A 0.9700 . ?
C14 H14B 0.9700 . ?
C14 H14C 0.9700 . ?
C15 C17 1.518(3) . ?
C15 C16 1.525(2) . ?
C15 H15 0.9900 . ?
C16 H16A 0.9700 . ?
C16 H16B 0.9700 . ?
C16 H16C 0.9700 . ?
C17 H17A 0.9700 . ?
C17 H17B 0.9700 . ?
C17 H17C 0.9700 . ?
